data_4508675
loop_
_publ_author_name
'Zhang, Xuanjun'
'Zhou, Xiao-Ping'
'Li, Dan'

_publ_section_title
;
 Anion-Directed Assembly of Macrocycle and Helix
;
_journal_issue 6
_journal_name_full 'Crystal Growth &amp; Design'
_journal_page_first 1440
_journal_paper_doi 10.1021/cg060076s
_journal_volume 6
_journal_year 2006
_chemical_formula_sum 'C13 H14 Cl2 N4 S Zn'
_chemical_formula_weight 394.61
_chemical_name_systematic
; 
 ? 
;
_space_group_IT_number 14
_symmetry_space_group_name_Hall '-P 2ybc'
_symmetry_space_group_name_H-M 'P 1 21/c 1'
_atom_sites_solution_hydrogens geom
_atom_sites_solution_primary direct
_atom_sites_solution_secondary difmap
_audit_creation_method SHELXL-97
_cell_angle_alpha 90.00
_cell_angle_beta 90.8280(10)
_cell_angle_gamma 90.00
_cell_formula_units_Z 4
_cell_length_a 7.6049(6)
_cell_length_b 15.2204(12)
_cell_length_c 13.8276(11)
_cell_measurement_temperature 273(2)
_cell_volume 1600.4(2)
_computing_structure_refinement 'SHELXL-97 (Sheldrick, 1997)'
_computing_structure_solution 'SHELXS-97 (Sheldrick, 1990)'
_diffrn_ambient_temperature 273(2)
_diffrn_measured_fraction_theta_full 0.964
_diffrn_measured_fraction_theta_max 0.964
_diffrn_radiation_monochromator graphite
_diffrn_radiation_source 'fine-focus sealed tube'
_diffrn_radiation_type MoK\a
_diffrn_radiation_wavelength 0.71073
_diffrn_reflns_av_R_equivalents 0.0183
_diffrn_reflns_av_sigmaI/netI 0.0253
_diffrn_reflns_limit_h_max 8
_diffrn_reflns_limit_h_min -9
_diffrn_reflns_limit_k_max 15
_diffrn_reflns_limit_k_min -19
_diffrn_reflns_limit_l_max 17
_diffrn_reflns_limit_l_min -17
_diffrn_reflns_number 9809
_diffrn_reflns_theta_full 27.85
_diffrn_reflns_theta_max 27.85
_diffrn_reflns_theta_min 1.99
_exptl_absorpt_coefficient_mu 1.996
_exptl_absorpt_correction_T_max 0.5859
_exptl_absorpt_correction_T_min 0.3806
_exptl_crystal_density_diffrn 1.638
_exptl_crystal_density_method 'not measured'
_exptl_crystal_F_000 800
_exptl_crystal_size_max 0.60
_exptl_crystal_size_mid 0.42
_exptl_crystal_size_min 0.30
_refine_diff_density_max 0.285
_refine_diff_density_min -0.240
_refine_diff_density_rms 0.058
_refine_ls_extinction_method none
_refine_ls_goodness_of_fit_ref 1.048
_refine_ls_hydrogen_treatment mixed
_refine_ls_matrix_type full
_refine_ls_number_parameters 198
_refine_ls_number_reflns 3657
_refine_ls_number_restraints 0
_refine_ls_restrained_S_all 1.048
_refine_ls_R_factor_all 0.0327
_refine_ls_R_factor_gt 0.0275
_refine_ls_shift/su_max 0.002
_refine_ls_shift/su_mean 0.000
_refine_ls_structure_factor_coef Fsqd
_refine_ls_weighting_details 'calc w=1/[\s^2^(Fo^2^)+(0.0373P)^2^+0.1897P] where P=(Fo^2^+2Fc^2^)/3'
_refine_ls_weighting_scheme calc
_refine_ls_wR_factor_gt 0.0676
_refine_ls_wR_factor_ref 0.0698
_reflns_number_gt 3189
_reflns_number_total 3657
_reflns_threshold_expression >2sigma(I)
_cod_data_source_file cg060076ssup1.cif
_cod_data_source_block 0406bm
_cod_database_code 4508675

loop_
_symmetry_equiv_pos_as_xyz
'x, y, z'
'-x, y+1/2, -z+1/2'
'-x, -y, -z'
'x, -y-1/2, z-1/2'

loop_
_atom_site_label
_atom_site_type_symbol
_atom_site_fract_x
_atom_site_fract_y
_atom_site_fract_z
_atom_site_U_iso_or_equiv
_atom_site_adp_type
_atom_site_occupancy
_atom_site_symmetry_multiplicity
_atom_site_calc_flag
_atom_site_refinement_flags
Zn1 Zn 0.46750(3) 0.711469(13) 0.597875(15) 0.03847(8) Uani 1 1 d .
S1 S 1.03176(7) 1.07317(3) 0.35965(3) 0.04445(13) Uani 1 1 d .
Cl1 Cl 0.68598(6) 0.61461(3) 0.60284(3) 0.04662(12) Uani 1 1 d .
N1 N 0.5389(2) 0.80351(10) 0.49702(11) 0.0394(3) Uani 1 1 d .
C4 C 0.7637(2) 0.87198(11) 0.40343(12) 0.0351(4) Uani 1 1 d .
C5 C 0.7059(2) 0.81034(11) 0.46895(12) 0.0349(4) Uani 1 1 d .
H5 H 0.7878 0.7713 0.4951 0.042 Uiso 1 1 calc R
C6 C 0.9568(2) 0.87592(12) 0.38099(13) 0.0407(4) Uani 1 1 d .
H6A H 1.0154 0.9107 0.4306 0.049 Uiso 1 1 calc R
H6B H 1.0043 0.8169 0.3848 0.049 Uiso 1 1 calc R
C3 C 0.6402(3) 0.92882(14) 0.36494(15) 0.0503(5) Uani 1 1 d .
H3 H 0.6729 0.9705 0.3194 0.060 Uiso 1 1 calc R
C1 C 0.4224(3) 0.86091(15) 0.46073(17) 0.0563(5) Uani 1 1 d .
H1 H 0.3065 0.8583 0.4811 0.068 Uiso 1 1 calc R
N2 N 0.9990(2) 0.91218(11) 0.28808(12) 0.0421(4) Uani 1 1 d .
N3 N 1.0814(2) 1.01645(10) 0.18071(11) 0.0386(3) Uani 1 1 d .
C9 C 1.3191(2) 1.12728(11) 0.17910(12) 0.0338(4) Uani 1 1 d .
C7 C 1.0379(2) 0.99690(11) 0.27220(12) 0.0325(3) Uani 1 1 d .
C10 C 1.4635(2) 1.08621(12) 0.13968(13) 0.0417(4) Uani 1 1 d .
H10 H 1.4485 1.0426 0.0931 0.050 Uiso 1 1 calc R
C8 C 1.1339(2) 1.10358(12) 0.14868(12) 0.0380(4) Uani 1 1 d .
H8A H 1.0535 1.1466 0.1749 0.046 Uiso 1 1 calc R
H8B H 1.1242 1.1063 0.0787 0.046 Uiso 1 1 calc R
C11 C 1.6306(3) 1.11059(14) 0.17015(15) 0.0493(5) Uani 1 1 d .
H11 H 1.7290 1.0843 0.1435 0.059 Uiso 1 1 calc R
Cl2 Cl 0.18574(7) 0.67665(4) 0.57205(4) 0.05517(14) Uani 1 1 d .
C2 C 0.4682(3) 0.92368(17) 0.39425(19) 0.0654(7) Uani 1 1 d .
H2 H 0.3841 0.9622 0.3694 0.078 Uiso 1 1 calc R
C12 C 1.6496(2) 1.17404(13) 0.24014(14) 0.0441(4) Uani 1 1 d .
H12 H 1.7622 1.1898 0.2608 0.053 Uiso 1 1 calc R
N4A N 1.5106(2) 1.21392(9) 0.27963(11) 0.0384(3) Uani 1 1 d .
C13A C 1.3498(2) 1.19110(11) 0.24875(13) 0.0364(4) Uani 1 1 d .
H13A H 1.2536 1.2195 0.2753 0.044 Uiso 1 1 calc R
H2N H 0.993(3) 0.8845(14) 0.2466(17) 0.043(6) Uiso 1 1 d .
H3N H 1.094(3) 0.9760(14) 0.1424(15) 0.046(6) Uiso 1 1 d .

loop_
_atom_site_aniso_label
_atom_site_aniso_U_11
_atom_site_aniso_U_22
_atom_site_aniso_U_33
_atom_site_aniso_U_23
_atom_site_aniso_U_13
_atom_site_aniso_U_12
Zn1 0.03703(13) 0.03792(13) 0.04050(13) 0.00287(8) 0.00244(9) -0.00837(8)
S1 0.0539(3) 0.0459(3) 0.0337(2) -0.00845(18) 0.0061(2) -0.0070(2)
Cl1 0.0509(3) 0.0430(3) 0.0460(3) 0.00417(19) -0.0002(2) 0.0025(2)
N1 0.0372(8) 0.0395(8) 0.0416(8) 0.0061(6) -0.0004(6) -0.0055(6)
C4 0.0388(9) 0.0338(9) 0.0327(8) 0.0007(6) -0.0019(7) -0.0048(7)
C5 0.0358(9) 0.0328(8) 0.0361(9) 0.0018(7) -0.0007(7) -0.0024(7)
C6 0.0411(10) 0.0421(10) 0.0388(9) 0.0080(7) 0.0027(8) -0.0036(8)
C3 0.0465(11) 0.0506(12) 0.0535(12) 0.0203(9) -0.0047(9) -0.0063(9)
C1 0.0335(10) 0.0640(13) 0.0715(14) 0.0210(11) -0.0006(9) -0.0008(9)
N2 0.0525(10) 0.0400(9) 0.0341(8) -0.0045(7) 0.0079(7) -0.0112(7)
N3 0.0479(9) 0.0373(8) 0.0307(7) -0.0052(6) 0.0059(6) -0.0094(7)
C9 0.0370(9) 0.0321(8) 0.0323(8) 0.0078(6) 0.0011(7) -0.0010(7)
C7 0.0263(8) 0.0386(9) 0.0325(8) -0.0011(7) 0.0003(6) -0.0032(6)
C10 0.0456(10) 0.0388(10) 0.0408(10) -0.0013(7) 0.0025(8) 0.0047(8)
C8 0.0390(9) 0.0416(10) 0.0334(9) 0.0060(7) -0.0004(7) -0.0027(7)
C11 0.0393(10) 0.0528(12) 0.0560(12) -0.0038(9) 0.0071(9) 0.0108(9)
Cl2 0.0420(3) 0.0629(3) 0.0605(3) 0.0095(2) -0.0021(2) -0.0197(2)
C2 0.0412(11) 0.0674(15) 0.0873(17) 0.0345(13) -0.0113(11) 0.0032(10)
C12 0.0327(9) 0.0476(11) 0.0521(11) 0.0032(9) 0.0006(8) -0.0001(8)
N4A 0.0368(8) 0.0357(8) 0.0428(8) 0.0017(6) 0.0030(7) -0.0034(6)
C13A 0.0327(9) 0.0366(9) 0.0402(9) 0.0030(7) 0.0073(7) 0.0003(7)

loop_
_atom_type_symbol
_atom_type_description
_atom_type_scat_dispersion_real
_atom_type_scat_dispersion_imag
_atom_type_scat_source
C C 0.0033 0.0016 'International Tables Vol C Tables 4.2.6.8 and 6.1.1.4'
H H 0.0000 0.0000 'International Tables Vol C Tables 4.2.6.8 and 6.1.1.4'
N N 0.0061 0.0033 'International Tables Vol C Tables 4.2.6.8 and 6.1.1.4'
S S 0.1246 0.1234 'International Tables Vol C Tables 4.2.6.8 and 6.1.1.4'
Cl Cl 0.1484 0.1585 'International Tables Vol C Tables 4.2.6.8 and 6.1.1.4'
Zn Zn 0.2839 1.4301 'International Tables Vol C Tables 4.2.6.8 and 6.1.1.4'

loop_
_geom_angle_atom_site_label_1
_geom_angle_atom_site_label_2
_geom_angle_atom_site_label_3
_geom_angle
_geom_angle_site_symmetry_1
_geom_angle_site_symmetry_3
N4A Zn1 N1 99.47(6) 3_776 .
N4A Zn1 Cl1 106.93(5) 3_776 .
N1 Zn1 Cl1 105.57(5) . .
N4A Zn1 Cl2 109.33(5) 3_776 .
N1 Zn1 Cl2 108.42(5) . .
Cl1 Zn1 Cl2 124.30(2) . .
C5 N1 C1 117.87(16) . .
C5 N1 Zn1 120.76(12) . .
C1 N1 Zn1 121.30(13) . .
C3 C4 C5 117.29(17) . .
C3 C4 C6 123.79(16) . .
C5 C4 C6 118.87(16) . .
N1 C5 C4 123.78(16) . .
N1 C5 H5 118.1 . .
C4 C5 H5 118.1 . .
N2 C6 C4 115.48(15) . .
N2 C6 H6A 108.4 . .
C4 C6 H6A 108.4 . .
N2 C6 H6B 108.4 . .
C4 C6 H6B 108.4 . .
H6A C6 H6B 107.5 . .
C2 C3 C4 119.70(18) . .
C2 C3 H3 120.2 . .
C4 C3 H3 120.2 . .
N1 C1 C2 122.15(19) . .
N1 C1 H1 118.9 . .
C2 C1 H1 118.9 . .
C7 N2 C6 124.56(17) . .
C7 N2 H2N 116.7(18) . .
C6 N2 H2N 118.6(18) . .
C7 N3 C8 124.03(15) . .
C7 N3 H3N 118.3(15) . .
C8 N3 H3N 117.0(15) . .
C10 C9 C13A 117.68(16) . .
C10 C9 C8 121.73(16) . .
C13A C9 C8 120.59(16) . .
N2 C7 N3 115.09(16) . .
N2 C7 S1 122.59(14) . .
N3 C7 S1 122.32(14) . .
C9 C10 C11 119.32(18) . .
C9 C10 H10 120.3 . .
C11 C10 H10 120.3 . .
N3 C8 C9 113.10(14) . .
N3 C8 H8A 109.0 . .
C9 C8 H8A 109.0 . .
N3 C8 H8B 109.0 . .
C9 C8 H8B 109.0 . .
H8A C8 H8B 107.8 . .
C12 C11 C10 119.37(18) . .
C12 C11 H11 120.3 . .
C10 C11 H11 120.3 . .
C1 C2 C3 119.17(19) . .
C1 C2 H2 120.4 . .
C3 C2 H2 120.4 . .
N4A C12 C11 121.94(17) . .
N4A C12 H12 119.0 . .
C11 C12 H12 119.0 . .
C13A N4A C12 118.38(16) . .
C13A N4A Zn1 118.21(12) . 3_776
C12 N4A Zn1 122.24(13) . 3_776
N4A C13A C9 123.30(17) . .
N4A C13A H13A 118.4 . .
C9 C13A H13A 118.4 . .

loop_
_geom_bond_atom_site_label_1
_geom_bond_atom_site_label_2
_geom_bond_distance
_geom_bond_site_symmetry_2
Zn1 N4A 2.0440(15) 3_776
Zn1 N1 2.0553(15) .
Zn1 Cl1 2.2216(5) .
Zn1 Cl2 2.2311(5) .
S1 C7 1.6773(17) .
N1 C5 1.337(2) .
N1 C1 1.337(3) .
C4 C3 1.378(3) .
C4 C5 1.381(2) .
C4 C6 1.506(2) .
C5 H5 0.9300 .
C6 N2 1.439(2) .
C6 H6A 0.9700 .
C6 H6B 0.9700 .
C3 C2 1.378(3) .
C3 H3 0.9300 .
C1 C2 1.374(3) .
C1 H1 0.9300 .
N2 C7 1.342(2) .
N2 H2N 0.71(2) .
N3 C7 1.346(2) .
N3 C8 1.456(2) .
N3 H3N 0.82(2) .
C9 C10 1.382(2) .
C9 C13A 1.385(2) .
C9 C8 1.508(2) .
C10 C11 1.383(3) .
C10 H10 0.9300 .
C8 H8A 0.9700 .
C8 H8B 0.9700 .
C11 C12 1.373(3) .
C11 H11 0.9300 .
C2 H2 0.9300 .
C12 N4A 1.342(2) .
C12 H12 0.9300 .
N4A C13A 1.336(2) .
N4A Zn1 2.0440(15) 3_776
C13A H13A 0.9300 .

loop_
_geom_torsion_atom_site_label_1
_geom_torsion_atom_site_label_2
_geom_torsion_atom_site_label_3
_geom_torsion_atom_site_label_4
_geom_torsion
_geom_torsion_site_symmetry_1
_geom_torsion_site_symmetry_4
N4A Zn1 N1 C5 93.18(14) 3_776 .
Cl1 Zn1 N1 C5 -17.48(15) . .
Cl2 Zn1 N1 C5 -152.66(13) . .
N4A Zn1 N1 C1 -83.74(17) 3_776 .
Cl1 Zn1 N1 C1 165.59(16) . .
Cl2 Zn1 N1 C1 30.42(17) . .
C1 N1 C5 C4 -1.3(3) . .
Zn1 N1 C5 C4 -178.34(13) . .
C3 C4 C5 N1 -0.5(3) . .
C6 C4 C5 N1 177.18(17) . .
C3 C4 C6 N2 -27.5(3) . .
C5 C4 C6 N2 154.97(17) . .
C5 C4 C3 C2 1.5(3) . .
C6 C4 C3 C2 -176.0(2) . .
C5 N1 C1 C2 2.1(3) . .
Zn1 N1 C1 C2 179.1(2) . .
C4 C6 N2 C7 93.5(2) . .
C6 N2 C7 N3 177.12(17) . .
C6 N2 C7 S1 -3.3(3) . .
C8 N3 C7 N2 -177.81(16) . .
C8 N3 C7 S1 2.6(2) . .
C13A C9 C10 C11 -0.6(3) . .
C8 C9 C10 C11 179.93(17) . .
C7 N3 C8 C9 75.7(2) . .
C10 C9 C8 N3 69.4(2) . .
C13A C9 C8 N3 -110.08(18) . .
C9 C10 C11 C12 1.1(3) . .
N1 C1 C2 C3 -1.1(4) . .
C4 C3 C2 C1 -0.8(4) . .
C10 C11 C12 N4A -0.6(3) . .
C11 C12 N4A C13A -0.5(3) . .
C11 C12 N4A Zn1 166.83(15) . 3_776
C12 N4A C13A C9 1.1(3) . .
Zn1 N4A C13A C9 -166.78(13) 3_776 .
C10 C9 C13A N4A -0.5(3) . .
C8 C9 C13A N4A 178.95(16) . .
